data_4120326
loop_
_publ_author_name
'Zaozao Qiu'
'Yangjian Quan'
'Zuowei Xie'

_publ_section_title
;
 Palladium-Catalyzed Selective Fluorination of o-Carboranes
;
_journal_name_full 'Journal of the American Chemical Society'
_journal_page_first 12192
_journal_page_last 12195
_journal_paper_doi 10.1021/ja405808t
_journal_volume 135
_journal_year 2013
_chemical_formula_sum 'C14 H26 B10 F4'
_chemical_formula_weight 378.45
_chemical_name_systematic
; 
 ? 
;
_space_group_IT_number 14
_symmetry_cell_setting monoclinic
_symmetry_space_group_name_Hall '-P 2yn'
_symmetry_space_group_name_H-M 'P 1 21/n 1'
_atom_sites_solution_hydrogens geom
_atom_sites_solution_primary direct
_atom_sites_solution_secondary difmap
_audit_creation_method SHELXL-97
_cell_angle_alpha 90.00
_cell_angle_beta 95.337(2)
_cell_angle_gamma 90.00
_cell_formula_units_Z 4
_cell_length_a 9.5043(12)
_cell_length_b 11.4940(14)
_cell_length_c 18.438(2)
_cell_measurement_reflns_used 125
_cell_measurement_temperature 296(2)
_cell_measurement_theta_max 15
_cell_measurement_theta_min 15
_cell_volume 2005.5(4)
_computing_cell_refinement 'BRUKER KAPPA APEXII DUO DIFFRACTOMETER'
_computing_data_collection 'BRUKER KAPPA APEXII DUO DIFFRACTOMETER'
_computing_data_reduction 'BRUKER KAPPA APEXII DUO DIFFRACTOMETER'
_computing_molecular_graphics 'SIEMENS SHELXTL'
_computing_publication_material 'SIEMENS SHELXTL'
_computing_structure_refinement 'SHELXL-97 (Sheldrick, 2008)'
_computing_structure_solution 'SHELXS-97 (Sheldrick, 2008)'
_diffrn_ambient_temperature 296(2)
_diffrn_measured_fraction_theta_full 0.999
_diffrn_measured_fraction_theta_max 0.999
_diffrn_measurement_device_type 'BRUKER KAPPA APEXII DUO DIFFRACTOMETER'
_diffrn_measurement_method 'PHI & OMEGA SCAN'
_diffrn_radiation_monochromator graphite
_diffrn_radiation_source 'fine-focus sealed tube'
_diffrn_radiation_type MoK\a
_diffrn_radiation_wavelength 0.71073
_diffrn_reflns_av_R_equivalents 0.0858
_diffrn_reflns_av_sigmaI/netI 0.0702
_diffrn_reflns_limit_h_max 11
_diffrn_reflns_limit_h_min -11
_diffrn_reflns_limit_k_max 13
_diffrn_reflns_limit_k_min -13
_diffrn_reflns_limit_l_max 22
_diffrn_reflns_limit_l_min -21
_diffrn_reflns_number 18342
_diffrn_reflns_theta_full 25.25
_diffrn_reflns_theta_max 25.25
_diffrn_reflns_theta_min 2.09
_exptl_absorpt_coefficient_mu 0.090
_exptl_absorpt_correction_T_max 0.6674
_exptl_absorpt_correction_T_min 0.5422
_exptl_absorpt_correction_type multi-scan
_exptl_crystal_colour colourless
_exptl_crystal_density_diffrn 1.253
_exptl_crystal_description block
_exptl_crystal_F_000 784
_exptl_crystal_size_max 0.50
_exptl_crystal_size_mid 0.40
_exptl_crystal_size_min 0.30
_refine_diff_density_max 0.321
_refine_diff_density_min -0.348
_refine_diff_density_rms 0.077
_refine_ls_extinction_method none
_refine_ls_goodness_of_fit_ref 1.049
_refine_ls_hydrogen_treatment riding
_refine_ls_matrix_type full
_refine_ls_number_parameters 253
_refine_ls_number_reflns 3626
_refine_ls_number_restraints 0
_refine_ls_restrained_S_all 1.049
_refine_ls_R_factor_all 0.0708
_refine_ls_R_factor_gt 0.0624
_refine_ls_shift/su_max 0.000
_refine_ls_shift/su_mean 0.000
_refine_ls_structure_factor_coef Fsqd
_refine_ls_weighting_details 'calc w=1/[\s^2^(Fo^2^)+(0.1174P)^2^+0.3149P] where P=(Fo^2^+2Fc^2^)/3'
_refine_ls_weighting_scheme calc
_refine_ls_wR_factor_gt 0.1653
_refine_ls_wR_factor_ref 0.1771
_reflns_number_gt 3065
_reflns_number_total 3626
_reflns_threshold_expression >2sigma(I)
_cod_data_source_file ja405808t_si_001_4.cif
_cod_data_source_block 2l
_cod_database_code 4120326

loop_
_symmetry_equiv_pos_as_xyz
'x, y, z'
'-x+1/2, y+1/2, -z+1/2'
'-x, -y, -z'
'x-1/2, -y-1/2, z-1/2'

loop_
_atom_site_label
_atom_site_type_symbol
_atom_site_fract_x
_atom_site_fract_y
_atom_site_fract_z
_atom_site_U_iso_or_equiv
_atom_site_adp_type
_atom_site_occupancy
_atom_site_symmetry_multiplicity
_atom_site_calc_flag
_atom_site_refinement_flags
C1 C 0.07753(16) 0.76061(14) 0.20328(9) 0.0178(4) Uani 1 1 d .
C2 C -0.06671(17) 0.76594(14) 0.14559(9) 0.0194(4) Uani 1 1 d .
C11 C 0.05545(18) 0.78162(14) 0.28132(9) 0.0206(4) Uani 1 1 d .
C12 C 0.18791(19) 0.77798(17) 0.33395(10) 0.0292(4) Uani 1 1 d .
H12A H 0.1826 0.8389 0.3700 0.035 Uiso 1 1 calc R
H12B H 0.2693 0.7938 0.3074 0.035 Uiso 1 1 calc R
C13 C 0.2093(2) 0.6611(2) 0.37306(12) 0.0439(6) Uani 1 1 d .
H13A H 0.2945 0.6637 0.4054 0.066 Uiso 1 1 calc R
H13B H 0.2166 0.6004 0.3378 0.066 Uiso 1 1 calc R
H13C H 0.1303 0.6458 0.4005 0.066 Uiso 1 1 calc R
C14 C -0.07545(18) 0.79982(14) 0.30194(9) 0.0221(4) Uani 1 1 d .
C15 C -0.0924(2) 0.82744(17) 0.38131(10) 0.0296(4) Uani 1 1 d .
H15A H -0.0136 0.7945 0.4117 0.035 Uiso 1 1 calc R
H15B H -0.1784 0.7916 0.3950 0.035 Uiso 1 1 calc R
C16 C -0.0986(3) 0.9580(2) 0.39484(12) 0.0445(6) Uani 1 1 d .
H16A H -0.1094 0.9720 0.4454 0.067 Uiso 1 1 calc R
H16B H -0.1775 0.9907 0.3655 0.067 Uiso 1 1 calc R
H16C H -0.0128 0.9936 0.3822 0.067 Uiso 1 1 calc R
C17 C -0.20444(18) 0.80191(14) 0.25035(9) 0.0224(4) Uani 1 1 d .
C18 C -0.34671(19) 0.80896(16) 0.28137(10) 0.0277(4) Uani 1 1 d .
H18A H -0.4147 0.8462 0.2463 0.033 Uiso 1 1 calc R
H18B H -0.3380 0.8559 0.3253 0.033 Uiso 1 1 calc R
C19 C -0.3994(2) 0.68747(18) 0.29911(12) 0.0368(5) Uani 1 1 d .
H19A H -0.4893 0.6936 0.3186 0.055 Uiso 1 1 calc R
H19B H -0.3327 0.6511 0.3343 0.055 Uiso 1 1 calc R
H19C H -0.4093 0.6414 0.2555 0.055 Uiso 1 1 calc R
C20 C -0.20206(17) 0.79035(15) 0.17747(9) 0.0224(4) Uani 1 1 d .
C21 C -0.33245(18) 0.80015(18) 0.12404(10) 0.0318(5) Uani 1 1 d .
H21A H -0.4100 0.7598 0.1438 0.038 Uiso 1 1 calc R
H21B H -0.3144 0.7617 0.0790 0.038 Uiso 1 1 calc R
C22 C -0.3768(2) 0.9261(2) 0.10713(12) 0.0444(6) Uani 1 1 d .
H22A H -0.4596 0.9267 0.0731 0.067 Uiso 1 1 calc R
H22B H -0.3015 0.9662 0.0865 0.067 Uiso 1 1 calc R
H22C H -0.3972 0.9643 0.1513 0.067 Uiso 1 1 calc R
B3 B 0.0541(2) 0.87813(17) 0.14455(10) 0.0216(4) Uani 1 1 d .
H3 H 0.0349 0.9677 0.1621 0.026 Uiso 1 1 calc R
B4 B 0.2213(2) 0.81091(17) 0.16199(11) 0.0225(4) Uani 1 1 d .
H4 H 0.3112 0.8574 0.1907 0.027 Uiso 1 1 calc R
B5 B 0.1937(2) 0.65910(17) 0.17572(11) 0.0231(4) Uani 1 1 d .
H5 H 0.2658 0.6078 0.2134 0.028 Uiso 1 1 calc R
B6 B 0.0101(2) 0.63161(16) 0.16622(11) 0.0226(4) Uani 1 1 d .
H6 H -0.0376 0.5630 0.1975 0.027 Uiso 1 1 calc R
B7 B -0.0300(2) 0.81969(18) 0.06301(11) 0.0247(5) Uani 1 1 d .
H7 H -0.1043 0.8720 0.0272 0.030 Uiso 1 1 calc R
B8 B 0.1553(2) 0.84677(18) 0.07102(11) 0.0251(4) Uani 1 1 d .
B9 B 0.2440(2) 0.71065(18) 0.09046(11) 0.0247(4) Uani 1 1 d .
B10 B 0.1112(2) 0.59913(18) 0.09294(11) 0.0255(4) Uani 1 1 d .
B11 B -0.0574(2) 0.66748(18) 0.07638(11) 0.0248(5) Uani 1 1 d .
H11 H -0.1493 0.6216 0.0492 0.030 Uiso 1 1 calc R
B12 B 0.0853(2) 0.71583(19) 0.02787(11) 0.0258(5) Uani 1 1 d .
F1 F 0.21467(12) 0.93136(10) 0.03240(6) 0.0380(3) Uani 1 1 d .
F2 F 0.37240(11) 0.68763(10) 0.06664(6) 0.0350(3) Uani 1 1 d .
F3 F 0.13572(13) 0.48815(9) 0.07284(6) 0.0398(3) Uani 1 1 d .
F4 F 0.08932(12) 0.69814(11) -0.04498(6) 0.0387(3) Uani 1 1 d .

loop_
_atom_site_aniso_label
_atom_site_aniso_U_11
_atom_site_aniso_U_22
_atom_site_aniso_U_33
_atom_site_aniso_U_23
_atom_site_aniso_U_13
_atom_site_aniso_U_12
C1 0.0173(8) 0.0176(8) 0.0181(8) 0.0000(6) 0.0000(6) -0.0002(6)
C2 0.0197(8) 0.0222(8) 0.0159(8) -0.0003(6) -0.0004(6) -0.0019(6)
C11 0.0247(9) 0.0196(8) 0.0171(9) -0.0008(6) 0.0001(7) -0.0020(6)
C12 0.0250(9) 0.0414(11) 0.0203(9) -0.0025(8) -0.0026(7) -0.0010(8)
C13 0.0436(12) 0.0603(15) 0.0264(11) 0.0109(10) -0.0043(9) 0.0135(10)
C14 0.0275(9) 0.0205(8) 0.0183(9) 0.0006(6) 0.0023(7) -0.0016(7)
C15 0.0314(10) 0.0378(11) 0.0199(9) -0.0034(7) 0.0047(7) 0.0013(8)
C16 0.0520(13) 0.0455(13) 0.0368(12) -0.0185(10) 0.0084(10) -0.0018(10)
C17 0.0227(9) 0.0208(9) 0.0243(9) 0.0006(6) 0.0045(7) -0.0005(6)
C18 0.0242(9) 0.0338(10) 0.0260(10) -0.0014(7) 0.0072(7) 0.0011(7)
C19 0.0319(11) 0.0403(12) 0.0403(12) -0.0025(9) 0.0151(9) -0.0077(8)
C20 0.0194(8) 0.0245(9) 0.0234(9) 0.0005(7) 0.0022(7) -0.0008(7)
C21 0.0188(9) 0.0501(12) 0.0261(10) -0.0009(8) -0.0004(8) 0.0003(8)
C22 0.0311(11) 0.0604(14) 0.0411(13) 0.0147(10) -0.0004(9) 0.0111(10)
B3 0.0220(9) 0.0212(9) 0.0217(10) 0.0039(7) 0.0028(8) -0.0015(7)
B4 0.0208(10) 0.0232(10) 0.0237(10) -0.0015(7) 0.0032(8) -0.0027(7)
B5 0.0240(10) 0.0231(10) 0.0223(10) -0.0021(8) 0.0021(8) 0.0028(8)
B6 0.0257(10) 0.0187(9) 0.0233(10) -0.0032(7) 0.0025(8) -0.0027(7)
B7 0.0230(10) 0.0335(11) 0.0177(10) 0.0042(8) 0.0031(8) 0.0008(8)
B8 0.0247(10) 0.0274(10) 0.0238(10) 0.0040(8) 0.0061(8) -0.0004(8)
B9 0.0207(10) 0.0299(11) 0.0238(10) -0.0031(8) 0.0044(8) -0.0001(8)
B10 0.0291(10) 0.0236(10) 0.0244(10) -0.0059(8) 0.0050(8) -0.0006(8)
B11 0.0245(10) 0.0313(11) 0.0189(10) -0.0063(8) 0.0030(8) -0.0047(8)
B12 0.0252(10) 0.0335(11) 0.0191(10) -0.0024(8) 0.0050(8) -0.0021(8)
F1 0.0410(7) 0.0384(7) 0.0369(7) 0.0106(5) 0.0154(5) -0.0064(5)
F2 0.0223(6) 0.0482(7) 0.0354(7) -0.0075(5) 0.0081(5) 0.0034(5)
F3 0.0511(7) 0.0266(6) 0.0425(7) -0.0136(5) 0.0086(6) 0.0023(5)
F4 0.0369(7) 0.0622(8) 0.0178(6) -0.0071(5) 0.0069(5) -0.0039(5)

loop_
_atom_type_symbol
_atom_type_description
_atom_type_scat_dispersion_real
_atom_type_scat_dispersion_imag
_atom_type_scat_source
C C 0.0033 0.0016 'International Tables Vol C Tables 4.2.6.8 and 6.1.1.4'
H H 0.0000 0.0000 'International Tables Vol C Tables 4.2.6.8 and 6.1.1.4'
B B 0.0013 0.0007 'International Tables Vol C Tables 4.2.6.8 and 6.1.1.4'
F F 0.0171 0.0103 'International Tables Vol C Tables 4.2.6.8 and 6.1.1.4'

loop_
_geom_angle_atom_site_label_1
_geom_angle_atom_site_label_2
_geom_angle_atom_site_label_3
_geom_angle
C11 C1 C2 115.52(13)
C11 C1 B5 123.20(14)
C2 C1 B5 110.62(12)
C11 C1 B4 124.02(13)
C2 C1 B4 110.27(13)
B5 C1 B4 62.54(11)
C11 C1 B6 116.04(13)
C2 C1 B6 61.58(10)
B5 C1 B6 61.67(11)
B4 C1 B6 113.11(13)
C11 C1 B3 117.06(13)
C2 C1 B3 61.27(10)
B5 C1 B3 113.19(13)
B4 C1 B3 61.55(10)
B6 C1 B3 113.57(13)
C20 C2 C1 116.56(13)
C20 C2 B7 122.59(14)
C1 C2 B7 111.11(13)
C20 C2 B11 121.63(14)
C1 C2 B11 110.89(13)
B7 C2 B11 63.02(11)
C20 C2 B3 117.58(14)
C1 C2 B3 61.54(10)
B7 C2 B3 61.92(11)
B11 C2 B3 113.82(13)
C20 C2 B6 116.25(13)
C1 C2 B6 61.32(10)
B7 C2 B6 113.61(13)
B11 C2 B6 61.69(11)
B3 C2 B6 113.58(13)
C14 C11 C1 120.81(15)
C14 C11 C12 123.75(15)
C1 C11 C12 115.43(14)
C11 C12 C13 113.08(16)
C11 C14 C17 123.44(15)
C11 C14 C15 119.08(15)
C17 C14 C15 117.36(15)
C14 C15 C16 111.87(16)
C20 C17 C14 123.19(16)
C20 C17 C18 118.50(16)
C14 C17 C18 118.17(15)
C17 C18 C19 110.65(15)
C17 C20 C2 120.34(15)
C17 C20 C21 123.43(16)
C2 C20 C21 116.23(15)
C20 C21 C22 113.32(17)
C2 B3 C1 57.19(9)
C2 B3 B7 58.51(10)
C1 B3 B7 104.89(13)
C2 B3 B4 104.99(13)
C1 B3 B4 59.01(10)
B7 B3 B4 108.43(14)
C2 B3 B8 105.40(13)
C1 B3 B8 105.82(13)
B7 B3 B8 60.44(11)
B4 B3 B8 60.51(11)
C1 B4 B3 59.44(10)
C1 B4 B9 105.41(13)
B3 B4 B9 108.47(14)
C1 B4 B8 105.60(13)
B3 B4 B8 59.79(11)
B9 B4 B8 60.59(12)
C1 B4 B5 58.48(10)
B3 B4 B5 108.14(13)
B9 B4 B5 60.12(11)
B8 B4 B5 108.40(14)
C1 B5 B6 59.58(10)
C1 B5 B4 58.97(10)
B6 B5 B4 108.50(13)
C1 B5 B9 105.50(13)
B6 B5 B9 108.34(14)
B4 B5 B9 59.76(11)
C1 B5 B10 105.77(13)
B6 B5 B10 59.71(11)
B4 B5 B10 108.31(14)
B9 B5 B10 60.56(11)
C1 B6 C2 57.10(9)
C1 B6 B5 58.76(10)
C2 B6 B5 104.73(13)
C1 B6 B11 105.00(13)
C2 B6 B11 58.58(10)
B5 B6 B11 108.66(14)
C1 B6 B10 105.94(13)
C2 B6 B10 105.53(13)
B5 B6 B10 60.75(11)
B11 B6 B10 60.61(11)
C2 B7 B3 59.57(10)
C2 B7 B8 105.75(13)
B3 B7 B8 59.84(11)
C2 B7 B12 105.37(14)
B3 B7 B12 108.58(14)
B8 B7 B12 60.70(11)
C2 B7 B11 58.63(10)
B3 B7 B11 108.31(13)
B8 B7 B11 108.34(14)
B12 B7 B11 59.83(11)
F1 B8 B3 122.49(16)
F1 B8 B7 122.49(16)
B3 B8 B7 59.72(11)
F1 B8 B4 122.11(16)
B3 B8 B4 59.70(11)
B7 B8 B4 107.23(13)
F1 B8 B9 121.18(15)
B3 B8 B9 107.61(14)
B7 B8 B9 107.83(14)
B4 B8 B9 59.60(11)
F1 B8 B12 121.40(16)
B3 B8 B12 107.68(13)
B7 B8 B12 59.69(11)
B4 B8 B12 107.79(14)
B9 B8 B12 60.51(11)
F2 B9 B4 122.63(15)
F2 B9 B5 122.74(16)
B4 B9 B5 60.12(11)
F2 B9 B8 121.52(16)
B4 B9 B8 59.81(11)
B5 B9 B8 107.79(13)
F2 B9 B10 121.39(16)
B4 B9 B10 107.96(13)
B5 B9 B10 59.77(11)
B8 B9 B10 107.93(14)
F2 B9 B12 121.26(15)
B4 B9 B12 107.43(14)
B5 B9 B12 107.24(14)
B8 B9 B12 59.84(12)
B10 B9 B12 59.77(11)
F3 B10 B6 121.80(16)
F3 B10 B11 122.81(16)
B6 B10 B11 59.67(11)
F3 B10 B5 121.59(16)
B6 B10 B5 59.54(11)
B11 B10 B5 106.96(13)
F3 B10 B12 122.37(16)
B6 B10 B12 107.52(14)
B11 B10 B12 59.56(11)
B5 B10 B12 107.67(14)
F3 B10 B9 121.63(16)
B6 B10 B9 107.50(13)
B11 B10 B9 107.58(14)
B5 B10 B9 59.67(11)
B12 B10 B9 60.41(11)
C2 B11 B6 59.73(10)
C2 B11 B12 105.21(14)
B6 B11 B12 108.45(14)
C2 B11 B10 105.73(13)
B6 B11 B10 59.72(11)
B12 B11 B10 60.67(12)
C2 B11 B7 58.35(11)
B6 B11 B7 108.20(13)
B12 B11 B7 59.91(11)
B10 B11 B7 108.31(14)
F4 B12 B11 122.74(15)
F4 B12 B7 122.19(16)
B11 B12 B7 60.27(11)
F4 B12 B8 121.15(16)
B11 B12 B8 107.83(14)
B7 B12 B8 59.61(11)
F4 B12 B10 122.06(16)
B11 B12 B10 59.78(11)
B7 B12 B10 107.90(14)
B8 B12 B10 107.82(14)
F4 B12 B9 121.65(15)
B11 B12 B9 107.29(14)
B7 B12 B9 107.09(14)
B8 B12 B9 59.65(11)
B10 B12 B9 59.82(11)

loop_
_geom_bond_atom_site_label_1
_geom_bond_atom_site_label_2
_geom_bond_distance
C1 C11 1.493(2)
C1 C2 1.656(2)
C1 B5 1.716(2)
C1 B4 1.725(2)
C1 B6 1.731(2)
C1 B3 1.733(2)
C2 C20 1.490(2)
C2 B7 1.709(3)
C2 B11 1.714(3)
C2 B3 1.728(2)
C2 B6 1.735(2)
C11 C14 1.351(2)
C11 C12 1.517(2)
C12 C13 1.529(3)
C14 C17 1.480(2)
C14 C15 1.521(2)
C15 C16 1.523(3)
C17 C20 1.353(2)
C17 C18 1.518(2)
C18 C19 1.529(3)
C20 C21 1.514(2)
C21 C22 1.532(3)
B3 B7 1.768(3)
B3 B4 1.769(3)
B3 B8 1.771(3)
B4 B9 1.780(3)
B4 B8 1.783(3)
B4 B5 1.786(3)
B5 B6 1.767(3)
B5 B9 1.786(3)
B5 B10 1.788(3)
B6 B11 1.769(3)
B6 B10 1.769(3)
B7 B8 1.781(3)
B7 B12 1.783(3)
B7 B11 1.789(3)
B8 F1 1.358(2)
B8 B9 1.797(3)
B8 B12 1.801(3)
B9 F2 1.361(2)
B9 B10 1.802(3)
B9 B12 1.813(3)
B10 F3 1.355(2)
B10 B11 1.785(3)
B10 B12 1.801(3)
B11 B12 1.781(3)
B12 F4 1.363(2)
